data_8103268
loop_
_publ_author_name
'Dan Zhao'
'Feifei Li'

_publ_section_title
;
 Crystal structure of rubidium chromium diphosphate, RbCrP2O7
;
_journal_issue 4
_journal_name_full 'Zeitschrift f\"ur Kristallographie - New Crystal Structures'
_journal_page_first 443
_journal_volume 226
_journal_year 2011
_chemical_formula_sum 'Cr O7 P2 Rb'
_chemical_formula_weight 311.41
_chemical_name_systematic
;
Rubidium Chromium Diphosphates
;
_space_group_IT_number 14
_symmetry_cell_setting monoclinic
_symmetry_space_group_name_Hall '-P 2ybc'
_symmetry_space_group_name_H-M 'P 1 21/c 1'
_atom_sites_solution_primary direct
_atom_sites_solution_secondary difmap
_audit_creation_method SHELXL-97
_audit_update_record
;
2011-07-31 # Formatted by publCIF
;
_cell_angle_alpha 90.00
_cell_angle_beta 106.013(8)
_cell_angle_gamma 90.00
_cell_formula_units_Z 4
_cell_length_a 7.475(5)
_cell_length_b 9.888(6)
_cell_length_c 8.226(5)
_cell_measurement_reflns_used 1312
_cell_measurement_temperature 298(2)
_cell_measurement_theta_max 27.4797
_cell_measurement_theta_min 3.2629
_cell_volume 584.4(6)
_computing_cell_refinement '<i>CrystalClear</i> (Rigaku, 2004)'
_computing_data_collection '<i>CrystalClear</i> (Rigaku, 2004)'
_computing_data_reduction '<i>CrystalClear</i> (Rigaku, 2004)'
_computing_molecular_graphics 'SHELXS-97 (Sheldrick, 2008)'
_computing_publication_material '<i>SHELXTL</i> (Sheldrick, 2008)'
_computing_structure_refinement '<i>SHELXL-97</i> (Sheldrick, 2008)'
_computing_structure_solution
;                                                                        
SHELXS-97 (Sheldrick, 2008) and PLATON (Spek, 2003)                      
;
_diffrn_ambient_temperature 298(2)
_diffrn_detector_area_resol_mean 14.6306
_diffrn_measured_fraction_theta_full 1.000
_diffrn_measured_fraction_theta_max 1.000
_diffrn_measurement_device_type 'Rigaku Mercury70 CCD diffractometer'
_diffrn_measurement_method '\w scans'
_diffrn_radiation_monochromator 'Graphite Monochromator'
_diffrn_radiation_source 'fine-focus sealed tube'
_diffrn_radiation_type MoK\a
_diffrn_radiation_wavelength 0.71073
_diffrn_reflns_av_R_equivalents 0.0381
_diffrn_reflns_av_sigmaI/netI 0.0384
_diffrn_reflns_limit_h_max 9
_diffrn_reflns_limit_h_min -9
_diffrn_reflns_limit_k_max 12
_diffrn_reflns_limit_k_min -7
_diffrn_reflns_limit_l_max 10
_diffrn_reflns_limit_l_min -10
_diffrn_reflns_number 4351
_diffrn_reflns_theta_full 27.48
_diffrn_reflns_theta_max 27.48
_diffrn_reflns_theta_min 2.84
_exptl_absorpt_coefficient_mu 10.765
_exptl_absorpt_correction_T_max 0.6151
_exptl_absorpt_correction_T_min 0.2220
_exptl_absorpt_correction_type multi-scan
_exptl_absorpt_process_details 'Higashi, T. (2004).'
_exptl_crystal_colour colourless
_exptl_crystal_density_diffrn 3.539
_exptl_crystal_density_method 'not measured'
_exptl_crystal_description prism
_exptl_crystal_F_000 588
_exptl_crystal_size_max 0.20
_exptl_crystal_size_mid 0.05
_exptl_crystal_size_min 0.05
_refine_diff_density_max 0.798
_refine_diff_density_min -1.202
_refine_diff_density_rms 0.205
_refine_ls_goodness_of_fit_ref 1.114
_refine_ls_matrix_type full
_refine_ls_number_parameters 100
_refine_ls_number_reflns 1342
_refine_ls_number_restraints 66
_refine_ls_restrained_S_all 1.106
_refine_ls_R_factor_all 0.0446
_refine_ls_R_factor_gt 0.0374
_refine_ls_shift/su_max 0.000
_refine_ls_shift/su_mean 0.000
_refine_ls_structure_factor_coef Fsqd
_refine_ls_weighting_details 'calc w=1/[\s^2^(Fo^2^)+(0.0349P)^2^+3.4028P] where P=(Fo^2^+2Fc^2^)/3'
_refine_ls_weighting_scheme calc
_refine_ls_wR_factor_gt 0.0863
_refine_ls_wR_factor_ref 0.0917
_reflns_number_gt 1150
_reflns_number_total 1342
_reflns_threshold_expression >2sigma(I)
_cod_data_source_file 710074.cff
_cod_data_source_block a
_cod_original_sg_symbol_H-M 'P 21/c'
_cod_database_code 8103268

loop_
_symmetry_equiv_pos_as_xyz
'x, y, z'
'-x, y+1/2, -z+1/2'
'-x, -y, -z'
'x, -y-1/2, z-1/2'

loop_
_atom_site_label
_atom_site_type_symbol
_atom_site_fract_x
_atom_site_fract_y
_atom_site_fract_z
_atom_site_U_iso_or_equiv
_atom_site_adp_type
_atom_site_occupancy
_atom_site_symmetry_multiplicity
_atom_site_calc_flag
_atom_site_refinement_flags
Rb1 Rb 0.81363(7) 0.31147(6) 0.45068(6) 0.01729(18) Uani 1 1 d U
Cr1 Cr 0.23733(10) 0.39948(8) 0.26034(9) 0.00454(19) Uani 1 1 d U
P1 P 0.86912(17) 0.59579(12) 0.16780(15) 0.0046(3) Uani 1 1 d U
O1 O 0.4443(5) 0.2809(3) 0.2409(4) 0.0078(7) Uani 1 1 d U
P2 P 0.56592(16) 0.63277(13) 0.31220(15) 0.0053(3) Uani 1 1 d U
O2 O 0.0101(4) 0.4978(4) 0.2743(4) 0.0073(7) Uani 1 1 d U
O3 O 0.3710(5) 0.5748(4) 0.2678(4) 0.0092(7) Uani 1 1 d U
O4 O 0.0868(5) 0.2368(3) 0.2579(4) 0.0083(7) Uani 1 1 d U
O5 O 0.3199(5) 0.3949(4) 0.5101(5) 0.0128(8) Uani 1 1 d U
O6 O 0.6707(5) 0.5532(3) 0.1932(4) 0.0081(7) Uani 1 1 d U
O7 O 0.8529(5) 0.5890(4) -0.0165(4) 0.0117(8) Uani 1 1 d U

loop_
_atom_site_aniso_label
_atom_site_aniso_U_11
_atom_site_aniso_U_22
_atom_site_aniso_U_33
_atom_site_aniso_U_23
_atom_site_aniso_U_13
_atom_site_aniso_U_12
Rb1 0.0157(3) 0.0169(3) 0.0176(3) -0.0025(2) 0.0018(2) 0.0005(2)
Cr1 0.0056(4) 0.0015(4) 0.0071(4) 0.0005(3) 0.0027(3) 0.0005(3)
P1 0.0057(5) 0.0030(6) 0.0055(5) 0.0006(4) 0.0023(4) 0.0006(4)
O1 0.0074(13) 0.0040(13) 0.0126(13) -0.0009(11) 0.0035(11) -0.0005(11)
P2 0.0057(5) 0.0029(6) 0.0082(5) -0.0001(4) 0.0031(4) -0.0010(4)
O2 0.0075(13) 0.0059(13) 0.0094(13) -0.0007(11) 0.0037(11) 0.0005(11)
O3 0.0089(13) 0.0065(14) 0.0124(14) -0.0006(11) 0.0033(11) -0.0021(11)
O4 0.0096(13) 0.0044(13) 0.0110(13) 0.0000(11) 0.0030(11) 0.0007(11)
O5 0.0163(14) 0.0116(15) 0.0099(13) 0.0007(12) 0.0024(12) -0.0006(12)
O6 0.0081(13) 0.0068(14) 0.0101(13) -0.0011(11) 0.0038(11) -0.0002(11)
O7 0.0133(14) 0.0121(14) 0.0104(14) 0.0003(12) 0.0041(11) 0.0022(12)

loop_
_atom_type_symbol
_atom_type_description
_atom_type_scat_dispersion_real
_atom_type_scat_dispersion_imag
_atom_type_scat_source
O O 0.0106 0.0060 'International Tables Vol C Tables 4.2.6.8 and 6.1.1.4'
P P 0.1023 0.0942 'International Tables Vol C Tables 4.2.6.8 and 6.1.1.4'
Cr Cr 0.3209 0.6236 'International Tables Vol C Tables 4.2.6.8 and 6.1.1.4'
Rb Rb -0.9393 2.9676 'International Tables Vol C Tables 4.2.6.8 and 6.1.1.4'

loop_
_geom_angle_atom_site_label_1
_geom_angle_atom_site_label_2
_geom_angle_atom_site_label_3
_geom_angle
_geom_angle_site_symmetry_1
_geom_angle_site_symmetry_3
O4 Rb1 O1 150.42(10) 4_666 .
O4 Rb1 O2 50.42(10) 4_666 3_666
O1 Rb1 O2 133.27(10) . 3_666
O4 Rb1 O2 102.10(10) 4_666 1_655
O1 Rb1 O2 107.32(10) . 1_655
O2 Rb1 O2 78.60(11) 3_666 1_655
O4 Rb1 O4 90.12(10) 4_666 1_655
O1 Rb1 O4 109.97(11) . 1_655
O2 Rb1 O4 109.63(10) 3_666 1_655
O2 Rb1 O4 52.77(10) 1_655 1_655
O4 Rb1 O3 119.88(10) 4_666 2_645
O1 Rb1 O3 49.61(9) . 2_645
O2 Rb1 O3 167.36(10) 3_666 2_645
O2 Rb1 O3 113.18(10) 1_655 2_645
O4 Rb1 O3 76.26(10) 1_655 2_645
O4 Rb1 O5 103.81(10) 4_666 3_666
O1 Rb1 O5 82.92(10) . 3_666
O2 Rb1 O5 54.20(10) 3_666 3_666
O2 Rb1 O5 71.84(10) 1_655 3_666
O4 Rb1 O5 124.59(9) 1_655 3_666
O3 Rb1 O5 132.25(10) 2_645 3_666
O4 Rb1 O6 138.85(10) 4_666 .
O1 Rb1 O6 65.36(9) . .
O2 Rb1 O6 91.56(10) 3_666 .
O2 Rb1 O6 47.83(9) 1_655 .
O4 Rb1 O6 89.16(10) 1_655 .
O3 Rb1 O6 99.82(10) 2_645 .
O5 Rb1 O6 46.34(9) 3_666 .
O4 Rb1 O3 76.21(11) 4_666 3_666
O1 Rb1 O3 86.36(10) . 3_666
O2 Rb1 O3 54.18(9) 3_666 3_666
O2 Rb1 O3 120.26(10) 1_655 3_666
O4 Rb1 O3 163.32(9) 1_655 3_666
O3 Rb1 O3 118.75(11) 2_645 3_666
O5 Rb1 O3 52.03(9) 3_666 3_666
O6 Rb1 O3 94.88(10) . 3_666
O4 Rb1 O7 53.42(10) 4_666 2_745
O1 Rb1 O7 126.90(10) . 2_745
O2 Rb1 O7 98.29(10) 3_666 2_745
O2 Rb1 O7 92.37(10) 1_655 2_745
O4 Rb1 O7 47.22(9) 1_655 2_745
O3 Rb1 O7 77.30(10) 2_645 2_745
O5 Rb1 O7 149.85(10) 3_666 2_745
O6 Rb1 O7 136.09(9) . 2_745
O3 Rb1 O7 125.37(9) 3_666 2_745
O4 Rb1 P1 25.10(7) 4_666 3_766
O1 Rb1 P1 151.53(7) . 3_766
O2 Rb1 P1 25.54(7) 3_666 3_766
O2 Rb1 P1 88.37(8) 1_655 3_766
O4 Rb1 P1 98.46(9) 1_655 3_766
O3 Rb1 P1 144.88(7) 2_645 3_766
O5 Rb1 P1 79.62(7) 3_666 3_766
O6 Rb1 P1 114.93(7) . 3_766
O3 Rb1 P1 65.18(8) 3_666 3_766
O7 Rb1 P1 74.29(7) 2_745 3_766
O4 Rb1 P1 76.63(8) 4_666 2_745
O1 Rb1 P1 112.54(8) . 2_745
O2 Rb1 P1 113.92(8) 3_666 2_745
O2 Rb1 P1 77.24(8) 1_655 2_745
O4 Rb1 P1 25.43(7) 1_655 2_745
O3 Rb1 P1 66.46(8) 2_645 2_745
O5 Rb1 P1 148.49(7) 3_666 2_745
O6 Rb1 P1 113.55(7) . 2_745
O3 Rb1 P1 150.31(7) 3_666 2_745
O7 Rb1 P1 24.98(7) 2_745 2_745
P1 Rb1 P1 93.76(5) 3_766 2_745
O7 Cr1 O4 90.15(15) 3_665 .
O7 Cr1 O5 177.05(16) 3_665 .
O4 Cr1 O5 90.32(15) . .
O7 Cr1 O1 90.43(15) 3_665 .
O4 Cr1 O1 88.43(15) . .
O5 Cr1 O1 92.49(15) . .
O7 Cr1 O2 88.41(15) 3_665 .
O4 Cr1 O2 84.52(15) . .
O5 Cr1 O2 88.74(15) . .
O1 Cr1 O2 172.85(15) . .
O7 Cr1 O3 90.52(15) 3_665 .
O4 Cr1 O3 174.57(15) . .
O5 Cr1 O3 88.73(15) . .
O1 Cr1 O3 96.96(15) . .
O2 Cr1 O3 90.11(15) . .
O7 Cr1 Rb1 122.51(12) 3_665 3_666
O4 Cr1 Rb1 117.83(11) . 3_666
O5 Cr1 Rb1 54.82(11) . 3_666
O1 Cr1 Rb1 135.22(10) . 3_666
O2 Cr1 Rb1 50.34(10) . 3_666
O3 Cr1 Rb1 57.52(10) . 3_666
O7 Cr1 Rb1 109.38(11) 3_665 1_455
O4 Cr1 Rb1 46.41(10) . 1_455
O5 Cr1 Rb1 69.01(11) . 1_455
O1 Cr1 Rb1 128.55(11) . 1_455
O2 Cr1 Rb1 45.72(10) . 1_455
O3 Cr1 Rb1 128.46(10) . 1_455
Rb1 Cr1 Rb1 72.06(3) 3_666 1_455
O7 Cr1 Rb1 52.43(11) 3_665 4_465
O4 Cr1 Rb1 39.11(10) . 4_465
O5 Cr1 Rb1 127.42(11) . 4_465
O1 Cr1 Rb1 97.86(11) . 4_465
O2 Cr1 Rb1 75.87(11) . 4_465
O3 Cr1 Rb1 139.93(11) . 4_465
Rb1 Cr1 Rb1 125.74(4) 3_666 4_465
Rb1 Cr1 Rb1 64.39(4) 1_455 4_465
O7 P1 O2 114.0(2) . 1_655
O7 P1 O4 113.5(2) . 2_655
O2 P1 O4 108.3(2) 1_655 2_655
O7 P1 O6 107.5(2) . .
O2 P1 O6 106.00(19) 1_655 .
O4 P1 O6 107.04(19) 2_655 .
O7 P1 Rb1 140.45(16) . 3_766
O2 P1 Rb1 57.21(14) 1_655 3_766
O4 P1 Rb1 51.72(13) 2_655 3_766
O6 P1 Rb1 111.94(14) . 3_766
O7 P1 Rb1 67.50(15) . 2_755
O2 P1 Rb1 97.65(14) 1_655 2_755
O4 P1 Rb1 57.88(14) 2_655 2_755
O6 P1 Rb1 155.41(14) . 2_755
Rb1 P1 Rb1 75.38(5) 3_766 2_755
O7 P1 Rb1 127.38(16) . .
O2 P1 Rb1 48.76(13) 1_655 .
O4 P1 Rb1 119.16(15) 2_655 .
O6 P1 Rb1 57.25(13) . .
Rb1 P1 Rb1 78.64(5) 3_766 .
Rb1 P1 Rb1 145.61(4) 2_755 .
P2 O1 Cr1 127.8(2) 2_645 .
P2 O1 Rb1 103.89(16) 2_645 .
Cr1 O1 Rb1 122.50(15) . .
O5 P2 O3 114.6(2) 3_666 .
O5 P2 O1 115.1(2) 3_666 2_655
O3 P2 O1 109.0(2) . 2_655
O5 P2 O6 105.1(2) 3_666 .
O3 P2 O6 105.32(19) . .
O1 P2 O6 106.78(19) 2_655 .
O5 P2 Rb1 146.40(16) 3_666 2_655
O3 P2 Rb1 58.96(14) . 2_655
O1 P2 Rb1 51.33(13) 2_655 2_655
O6 P2 Rb1 108.31(14) . 2_655
O5 P2 Rb1 56.02(15) 3_666 .
O3 P2 Rb1 96.65(15) . .
O1 P2 Rb1 153.61(14) 2_655 .
O6 P2 Rb1 58.87(13) . .
Rb1 P2 Rb1 150.32(4) 2_655 .
O5 P2 Rb1 80.51(16) 3_666 3_666
O3 P2 Rb1 52.39(14) . 3_666
O1 P2 Rb1 91.23(14) 2_655 3_666
O6 P2 Rb1 155.82(13) . 3_666
Rb1 P2 Rb1 70.31(5) 2_655 3_666
Rb1 P2 Rb1 109.82(4) . 3_666
P1 O2 Cr1 138.3(2) 1_455 .
P1 O2 Rb1 97.25(17) 1_455 3_666
Cr1 O2 Rb1 98.53(13) . 3_666
P1 O2 Rb1 108.64(17) 1_455 1_455
Cr1 O2 Rb1 105.67(14) . 1_455
Rb1 O2 Rb1 101.40(11) 3_666 1_455
P2 O3 Cr1 141.1(2) . .
P2 O3 Rb1 95.79(16) . 2_655
Cr1 O3 Rb1 120.61(15) . 2_655
P2 O3 Rb1 105.67(17) . 3_666
Cr1 O3 Rb1 90.87(12) . 3_666
Rb1 O3 Rb1 86.64(10) 2_655 3_666
P1 O4 Cr1 133.4(2) 2_645 .
P1 O4 Rb1 103.18(17) 2_645 4_465
Cr1 O4 Rb1 114.86(15) . 4_465
P1 O4 Rb1 96.70(16) 2_645 1_455
Cr1 O4 Rb1 105.37(14) . 1_455
Rb1 O4 Rb1 94.90(11) 4_465 1_455
P2 O5 Cr1 161.4(3) 3_666 .
P2 O5 Rb1 100.44(18) 3_666 3_666
Cr1 O5 Rb1 93.96(13) . 3_666
P1 O6 P2 124.6(2) . .
P1 O6 Rb1 97.51(15) . .
P2 O6 Rb1 95.30(15) . .
P1 O7 Cr1 163.8(2) . 3_665
P1 O7 Rb1 87.51(16) . 2_755
Cr1 O7 Rb1 99.46(14) 3_665 2_755

loop_
_geom_bond_atom_site_label_1
_geom_bond_atom_site_label_2
_geom_bond_distance
_geom_bond_site_symmetry_2
Rb1 O4 2.817(4) 4_666
Rb1 O1 2.839(4) .
Rb1 O2 2.961(4) 3_666
Rb1 O2 2.972(4) 1_655
Rb1 O4 3.002(4) 1_655
Rb1 O3 3.040(4) 2_645
Rb1 O5 3.116(4) 3_666
Rb1 O6 3.177(4) .
Rb1 O3 3.209(4) 3_666
Rb1 O7 3.256(4) 2_745
Cr1 O7 1.935(4) 3_665
Cr1 O4 1.960(4) .
Cr1 O5 1.976(4) .
Cr1 O1 1.983(4) .
Cr1 O2 1.988(3) .
Cr1 O3 1.993(4) .
P1 O7 1.489(4) .
P1 O2 1.519(4) 1_655
P1 O4 1.522(4) 2_655
P1 O6 1.610(4) .
O1 P2 1.524(4) 2_645
P2 O5 1.501(4) 3_666
P2 O3 1.514(4) .
P2 O1 1.524(4) 2_655
P2 O6 1.617(4) .
O2 P1 1.519(4) 1_455
O2 Rb1 2.961(4) 3_666
O2 Rb1 2.972(4) 1_455
O3 Rb1 3.040(4) 2_655
O3 Rb1 3.209(4) 3_666
O4 P1 1.522(4) 2_645
O4 Rb1 2.817(4) 4_465
O4 Rb1 3.002(4) 1_455
O5 P2 1.501(4) 3_666
O5 Rb1 3.116(4) 3_666
O7 Cr1 1.935(4) 3_665
O7 Rb1 3.256(4) 2_755
